data_7028123
loop_
_publ_author_name
'Batten, Stewart A.'
'Jeffery, John C.'
'Rees, Leigh H.'
'Rudd, Martin D.'
'Stone, F. Gordon A.'

_publ_section_title
;
 Selenium and tellurium derivatives of a monocarbon platinacarbaborane
 complex&#x200A;&#x2020;
;
_journal_issue 17
_journal_name_full 'Journal of the Chemical Society, Dalton Transactions'
_journal_page_first 2839
_journal_paper_doi 10.1039/a803702g
_journal_year 1998
_chemical_formula_sum 'C19 H35 B10 P Pt Se2'
_chemical_formula_weight 755.55
_chemical_name_systematic
; 
 ? 
;
_space_group_IT_number 14
_symmetry_cell_setting monoclinic
_symmetry_space_group_name_Hall '-P 2yn'
_symmetry_space_group_name_H-M 'P 1 21/n 1'
_atom_sites_solution_hydrogens geom
_atom_sites_solution_primary direct
_atom_sites_solution_secondary difmap
_audit_creation_method SHELXL
_cell_angle_alpha 90.00
_cell_angle_beta 98.85(2)
_cell_angle_gamma 90.00
_cell_formula_units_Z 4
_cell_length_a 9.319(3)
_cell_length_b 14.9839(11)
_cell_length_c 20.095(3)
_cell_measurement_temperature 173(2)
_cell_volume 2772.6(10)
_computing_data_collection 'Siemens SMART area detector'
_computing_structure_refinement 'SHELXL-93 (Sheldrick, 1993)'
_computing_structure_solution 'SHELXS-86 (Sheldrick, 1990)'
_diffrn_ambient_temperature 173(2)
_diffrn_radiation_monochromator graphite
_diffrn_radiation_source 'fine-focus sealed tube'
_diffrn_radiation_type MoK\a
_diffrn_radiation_wavelength 0.71073
_diffrn_reflns_av_R_equivalents 0.0413
_diffrn_reflns_av_sigmaI/netI 0.0570
_diffrn_reflns_limit_h_max 9
_diffrn_reflns_limit_h_min -11
_diffrn_reflns_limit_k_max 17
_diffrn_reflns_limit_k_min -17
_diffrn_reflns_limit_l_max 16
_diffrn_reflns_limit_l_min -23
_diffrn_reflns_number 12953
_diffrn_reflns_theta_max 25.01
_diffrn_reflns_theta_min 2.29
_exptl_absorpt_coefficient_mu 7.752
_exptl_crystal_density_diffrn 1.810
_exptl_crystal_F_000 1440
_exptl_crystal_size_max 0.60
_exptl_crystal_size_mid 0.40
_exptl_crystal_size_min 0.30
_refine_diff_density_max 2.072
_refine_diff_density_min -1.295
_refine_diff_density_rms 0.146
_refine_ls_extinction_method none
_refine_ls_goodness_of_fit_all 1.009
_refine_ls_goodness_of_fit_obs 1.100
_refine_ls_matrix_type full
_refine_ls_number_parameters 301
_refine_ls_number_reflns 4858
_refine_ls_number_restraints 0
_refine_ls_restrained_S_all 1.009
_refine_ls_restrained_S_obs 1.100
_refine_ls_R_factor_all 0.0576
_refine_ls_R_factor_obs 0.0394
_refine_ls_shift/esd_max 0.001
_refine_ls_shift/esd_mean 0.000
_refine_ls_structure_factor_coef Fsqd
_refine_ls_weighting_details 'w=1/[\s^2^(Fo^2^)+(0.0498P)^2^+0.0000P] where P=(Fo^2^+2Fc^2^)/3'
_refine_ls_weighting_scheme calc
_refine_ls_wR_factor_all 0.0953
_refine_ls_wR_factor_obs 0.0901
_reflns_number_observed 3717
_reflns_number_total 4858
_reflns_observed_criterion >2sigma(I)
_cod_data_source_file G803702sup1.cif
_cod_data_source_block 2a
_cod_depositor_comments
;
The following automatic conversions were performed:

'_refine_ls_weighting_scheme' value 'calc
w=1/[\s^2^(Fo^2^)+(0.0498P)^2^+0.0000P] where P=(Fo^2^+2Fc^2^)/3' was
changed to 'calc'. New tag '_refine_ls_weighting_details' was
created. The value of the new tag was set to
'w=1/[\s^2^(Fo^2^)+(0.0498P)^2^+0.0000P] where P=(Fo^2^+2Fc^2^)/3'.

Automatic conversion script
Id: cif_fix_values 3143 2015-03-26 13:38:13Z robertas 
;
_cod_original_cell_volume 2772.6(9)
_cod_original_sg_symbol_H-M P2(1)/n
_cod_database_code 7028123

loop_
_symmetry_equiv_pos_as_xyz
'x, y, z'
'-x+1/2, y+1/2, -z+1/2'
'-x, -y, -z'
'x-1/2, -y-1/2, z-1/2'

loop_
_atom_site_aniso_label
_atom_site_aniso_U_11
_atom_site_aniso_U_22
_atom_site_aniso_U_33
_atom_site_aniso_U_23
_atom_site_aniso_U_13
_atom_site_aniso_U_12
Pt1 0.0275(2) 0.0285(2) 0.0293(2) 0.00411(13) 0.00301(12) -0.00190(13)
Se1 0.0441(5) 0.0331(4) 0.0432(5) 0.0007(4) -0.0072(4) -0.0090(4)
Se2 0.0373(5) 0.0392(5) 0.0629(6) 0.0102(4) 0.0193(4) 0.0091(4)
P1 0.0311(12) 0.0542(13) 0.0340(13) 0.0097(10) 0.0026(10) 0.0099(10)
C1 0.034(4) 0.028(4) 0.029(4) 0.004(3) 0.001(3) 0.004(3)
B2 0.033(5) 0.038(5) 0.022(5) -0.001(4) 0.007(4) -0.004(4)
B3 0.045(6) 0.018(4) 0.040(6) 0.000(4) 0.016(4) 0.003(4)
B4 0.041(6) 0.028(5) 0.049(6) 0.003(4) 0.017(5) -0.004(4)
B5 0.030(5) 0.029(5) 0.041(5) -0.007(4) 0.006(4) 0.002(4)
B6 0.030(5) 0.043(6) 0.041(6) 0.003(4) -0.001(4) 0.006(4)
B7 0.040(5) 0.032(5) 0.031(5) -0.004(4) 0.004(4) 0.001(4)
B8 0.042(6) 0.031(5) 0.042(6) -0.007(4) -0.002(5) -0.003(4)
B9 0.038(6) 0.028(5) 0.055(6) 0.002(4) 0.011(5) -0.005(4)
B10 0.030(5) 0.033(5) 0.059(7) -0.005(4) 0.012(5) -0.005(4)
B11 0.038(6) 0.053(6) 0.051(7) -0.015(5) 0.002(5) -0.007(5)
C2 0.081(7) 0.039(5) 0.042(6) 0.015(4) 0.008(5) 0.015(5)
C3 0.099(9) 0.084(8) 0.045(6) 0.020(5) 0.016(6) 0.045(7)
C4 0.083(8) 0.054(6) 0.032(5) 0.011(4) 0.008(5) 0.002(5)
C5 0.094(10) 0.086(8) 0.073(8) 0.010(6) 0.038(7) 0.039(7)
C6 0.051(6) 0.059(6) 0.069(7) 0.009(5) -0.013(5) 0.005(5)
C7 0.040(6) 0.121(11) 0.101(10) -0.014(8) 0.021(6) 0.004(6)
C11 0.035(5) 0.040(5) 0.060(6) 0.015(4) 0.026(4) 0.012(4)
C12 0.045(5) 0.048(5) 0.047(6) -0.005(4) 0.019(4) 0.007(4)
C13 0.059(6) 0.055(6) 0.049(6) 0.016(5) 0.026(5) 0.023(5)
C14 0.061(7) 0.050(6) 0.075(8) 0.023(5) 0.034(6) 0.006(5)
C15 0.029(5) 0.060(6) 0.073(7) 0.011(5) 0.012(5) -0.003(4)
C16 0.034(5) 0.056(6) 0.063(6) 0.013(5) 0.004(5) 0.005(4)
C21 0.037(5) 0.025(4) 0.040(5) -0.004(3) 0.003(4) -0.013(3)
C22 0.045(5) 0.040(5) 0.043(5) 0.008(4) 0.011(4) -0.006(4)
C23 0.044(5) 0.050(6) 0.075(7) 0.016(5) 0.019(5) 0.003(4)
C24 0.062(6) 0.030(5) 0.060(6) 0.015(4) -0.014(5) -0.002(4)
C25 0.075(7) 0.037(5) 0.032(5) 0.003(4) 0.013(5) -0.011(5)
C26 0.056(6) 0.025(4) 0.040(5) -0.004(4) 0.015(4) -0.007(4)

loop_
_atom_site_label
_atom_site_type_symbol
_atom_site_fract_x
_atom_site_fract_y
_atom_site_fract_z
_atom_site_U_iso_or_equiv
_atom_site_thermal_displace_type
_atom_site_occupancy
_atom_site_calc_flag
_atom_site_refinement_flags
Pt1 Pt 0.82140(3) 0.74113(2) -0.015517(14) 0.02860(11) Uani 1 d .
Se1 Se 0.90355(9) 0.89486(5) 0.00558(4) 0.0416(2) Uani 1 d .
Se2 Se 1.02882(9) 0.67326(5) -0.11795(5) 0.0452(2) Uani 1 d .
P1 P 0.9415(2) 0.7121(2) 0.09277(11) 0.0400(5) Uani 1 d .
C1 C 0.7010(8) 0.7636(5) -0.1189(4) 0.031(2) Uani 1 d .
H1 H 0.7329(8) 0.8295(5) -0.1386(4) 0.037 Uiso 1 calc R
B2 B 0.8185(9) 0.6733(6) -0.1116(4) 0.030(2) Uani 1 d .
B3 B 0.7755(10) 0.5957(5) -0.0441(4) 0.033(2) Uani 1 d .
H3 H 0.8526(10) 0.5477(5) -0.0145(4) 0.040 Uiso 1 calc R
B4 B 0.6335(10) 0.6511(6) -0.0090(5) 0.038(2) Uani 1 d .
H4 H 0.6184(10) 0.6391(6) 0.0445(5) 0.046 Uiso 1 calc R
B5 B 0.5906(9) 0.7607(6) -0.0550(5) 0.033(2) Uani 1 d .
H5 H 0.5486(9) 0.8212(6) -0.0315(5) 0.040 Uiso 1 calc R
B6 B 0.5256(10) 0.7319(6) -0.1423(5) 0.038(2) Uani 1 d .
H6 H 0.4421(10) 0.7734(6) -0.1744(5) 0.046 Uiso 1 calc R
B7 B 0.6682(10) 0.6810(6) -0.1757(5) 0.035(2) Uani 1 d .
H7 H 0.6814(10) 0.6895(6) -0.2298(5) 0.042 Uiso 1 calc R
B8 B 0.7110(10) 0.5784(6) -0.1318(5) 0.039(2) Uani 1 d .
H8 H 0.7519(10) 0.5198(6) -0.1580(5) 0.047 Uiso 1 calc R
B9 B 0.5936(10) 0.5658(6) -0.0699(5) 0.040(2) Uani 1 d .
H9 H 0.5532(10) 0.4989(6) -0.0561(5) 0.048 Uiso 1 calc R
B10 B 0.4835(10) 0.6638(6) -0.0737(5) 0.040(2) Uani 1 d .
H10 H 0.3714(10) 0.6621(6) -0.0600(5) 0.048 Uiso 1 calc R
B11 B 0.5285(11) 0.6164(7) -0.1496(5) 0.048(3) Uani 1 d .
H11 H 0.4456(11) 0.5818(7) -0.1870(5) 0.057 Uiso 1 calc R
C2 C 0.9261(11) 0.5990(5) 0.1220(4) 0.054(2) Uani 1 d .
H2A H 0.8225(11) 0.5814(5) 0.1130(4) 0.065 Uiso 1 calc R
H2B H 0.9796(11) 0.5593(5) 0.0950(4) 0.065 Uiso 1 calc R
C3 C 0.9827(12) 0.5821(7) 0.1971(4) 0.076(3) Uani 1 d .
H3A H 0.9805(69) 0.5179(8) 0.2064(9) 0.113 Uiso 1 calc R
H3B H 0.9209(45) 0.6135(38) 0.2247(4) 0.113 Uiso 1 calc R
H3C H 1.0826(28) 0.6040(40) 0.2080(9) 0.113 Uiso 1 calc R
C4 C 0.8838(11) 0.7860(6) 0.1576(4) 0.057(3) Uani 1 d .
H4A H 0.9419(11) 0.7715(6) 0.2018(4) 0.068 Uiso 1 calc R
H4B H 0.9054(11) 0.8486(6) 0.1468(4) 0.068 Uiso 1 calc R
C5 C 0.7286(13) 0.7790(7) 0.1635(6) 0.081(4) Uani 1 d .
H5A H 0.7059(21) 0.8207(35) 0.1980(26) 0.122 Uiso 1 calc R
H5B H 0.7067(21) 0.7180(14) 0.1763(36) 0.122 Uiso 1 calc R
H5C H 0.6698(13) 0.7938(48) 0.1202(11) 0.122 Uiso 1 calc R
C6 C 1.1376(10) 0.7415(6) 0.1035(5) 0.062(3) Uani 1 d .
H6A H 1.1463(10) 0.8037(6) 0.0880(5) 0.074 Uiso 1 calc R
H6B H 1.1765(10) 0.7399(6) 0.1522(5) 0.074 Uiso 1 calc R
C7 C 1.2268(11) 0.6859(8) 0.0691(6) 0.086(4) Uani 1 d .
H7A H 1.3289(14) 0.7029(35) 0.0820(31) 0.130 Uiso 1 calc R
H7B H 1.1988(58) 0.6933(40) 0.0203(6) 0.130 Uiso 1 calc R
H7C H 1.2140(64) 0.6234(9) 0.0812(30) 0.130 Uiso 1 calc R
C11 C 1.0668(9) 0.7883(5) -0.1554(5) 0.043(2) Uani 1 d .
C12 C 0.9949(10) 0.8160(6) -0.2200(4) 0.045(2) Uani 1 d .
H12A H 0.9197(10) 0.7805(6) -0.2440(4) 0.054 Uiso 1 calc R
C13 C 1.0346(10) 0.8928(6) -0.2466(5) 0.053(2) Uani 1 d .
H13A H 0.9877(10) 0.9117(6) -0.2896(5) 0.063 Uiso 1 calc R
C14 C 1.1461(11) 0.9453(6) -0.2106(5) 0.060(3) Uani 1 d .
H14A H 1.1732(11) 0.9995(6) -0.2299(5) 0.072 Uiso 1 calc R
C15 C 1.2147(9) 0.9203(6) -0.1496(5) 0.054(2) Uani 1 d .
H15A H 1.2912(9) 0.9559(6) -0.1268(5) 0.064 Uiso 1 calc R
C16 C 1.1734(9) 0.8416(6) -0.1198(5) 0.051(2) Uani 1 d .
H16A H 1.2180(9) 0.8251(6) -0.0758(5) 0.062 Uiso 1 calc R
C21 C 0.7853(8) 0.9674(5) -0.0611(4) 0.034(2) Uani 1 d .
C22 C 0.6629(9) 1.0086(5) -0.0459(4) 0.042(2) Uani 1 d .
H22A H 0.6340(9) 0.9998(5) -0.0030(4) 0.050 Uiso 1 calc R
C23 C 0.5827(10) 1.0624(6) -0.0925(5) 0.055(2) Uani 1 d .
H23A H 0.5002(10) 1.0926(6) -0.0811(5) 0.066 Uiso 1 calc R
C24 C 0.6204(10) 1.0736(5) -0.1571(5) 0.053(2) Uani 1 d .
H24A H 0.5608(10) 1.1077(5) -0.1903(5) 0.064 Uiso 1 calc R
C25 C 0.7457(10) 1.0340(5) -0.1710(4) 0.047(2) Uani 1 d .
H25A H 0.7754(10) 1.0435(5) -0.2136(4) 0.057 Uiso 1 calc R
C26 C 0.8288(9) 0.9805(5) -0.1240(4) 0.039(2) Uani 1 d .
H26A H 0.9146(9) 0.9530(5) -0.1343(4) 0.047 Uiso 1 calc R

loop_
_atom_type_symbol
_atom_type_description
_atom_type_scat_dispersion_real
_atom_type_scat_dispersion_imag
_atom_type_scat_source
C C 0.0033 0.0016 'International Tables Vol C Tables 4.2.6.8 and 6.1.1.4'
H H 0.0000 0.0000 'International Tables Vol C Tables 4.2.6.8 and 6.1.1.4'
B B 0.0013 0.0007 'International Tables Vol C Tables 4.2.6.8 and 6.1.1.4'
P P 0.1023 0.0942 'International Tables Vol C Tables 4.2.6.8 and 6.1.1.4'
Se Se -0.0929 2.2259 'International Tables Vol C Tables 4.2.6.8 and 6.1.1.4'
Pt Pt -1.7033 8.3905 'International Tables Vol C Tables 4.2.6.8 and 6.1.1.4'

loop_
_geom_angle_atom_site_label_1
_geom_angle_atom_site_label_2
_geom_angle_atom_site_label_3
_geom_angle
B2 Pt1 B5 82.2(3)
B2 Pt1 C1 46.2(3)
B5 Pt1 C1 47.0(3)
B2 Pt1 B4 82.4(3)
B5 Pt1 B4 50.8(3)
C1 Pt1 B4 81.9(3)
B2 Pt1 B3 49.7(3)
B5 Pt1 B3 84.3(3)
C1 Pt1 B3 82.0(3)
B4 Pt1 B3 47.0(3)
B2 Pt1 P1 132.8(2)
B5 Pt1 P1 131.7(2)
C1 Pt1 P1 177.6(2)
B4 Pt1 P1 95.8(3)
B3 Pt1 P1 95.8(2)
B2 Pt1 Se1 123.7(2)
B5 Pt1 Se1 101.5(2)
C1 Pt1 Se1 96.8(2)
B4 Pt1 Se1 142.0(2)
B3 Pt1 Se1 170.9(2)
P1 Pt1 Se1 85.49(6)
C21 Se1 Pt1 106.2(2)
C11 Se2 B2 105.4(3)
C2 P1 C4 106.6(4)
C2 P1 C6 108.1(4)
C4 P1 C6 99.4(5)
C2 P1 Pt1 115.4(3)
C4 P1 Pt1 113.3(3)
C6 P1 Pt1 112.7(3)
B7 C1 B6 62.6(5)
B7 C1 B2 61.9(5)
B6 C1 B2 112.0(6)
B7 C1 B5 114.3(6)
B6 C1 B5 63.3(5)
B2 C1 B5 110.5(5)
B7 C1 Pt1 122.4(5)
B6 C1 Pt1 122.7(5)
B2 C1 Pt1 65.3(4)
B5 C1 Pt1 65.4(4)
C1 B2 B8 106.5(6)
C1 B2 B7 57.6(5)
B8 B2 B7 61.3(5)
C1 B2 B3 110.1(6)
B8 B2 B3 59.0(5)
B7 B2 B3 109.7(6)
C1 B2 Se2 127.8(5)
B8 B2 Se2 121.3(6)
B7 B2 Se2 129.6(5)
B3 B2 Se2 111.7(5)
C1 B2 Pt1 68.4(4)
B8 B2 Pt1 120.9(5)
B7 B2 Pt1 121.3(5)
B3 B2 Pt1 67.9(4)
Se2 B2 Pt1 100.3(4)
B9 B3 B8 60.6(5)
B9 B3 B4 59.8(5)
B8 B3 B4 107.3(7)
B9 B3 B2 104.4(6)
B8 B3 B2 57.0(4)
B4 B3 B2 104.5(6)
B9 B3 Pt1 117.0(5)
B8 B3 Pt1 114.1(5)
B4 B3 Pt1 65.1(4)
B2 B3 Pt1 62.4(3)
B10 B4 B9 60.7(5)
B10 B4 B3 107.9(7)
B9 B4 B3 58.9(5)
B10 B4 B5 57.6(5)
B9 B4 B5 106.4(7)
B3 B4 B5 108.7(6)
B10 B4 Pt1 115.5(5)
B9 B4 Pt1 118.6(5)
B3 B4 Pt1 67.9(4)
B5 B4 Pt1 63.6(4)
C1 B5 B10 103.8(6)
C1 B5 B6 56.5(5)
B10 B5 B6 60.5(5)
C1 B5 B4 105.8(6)
B10 B5 B4 57.5(5)
B6 B5 B4 106.2(6)
C1 B5 Pt1 67.5(4)
B10 B5 Pt1 117.2(5)
B6 B5 Pt1 118.7(5)
B4 B5 Pt1 65.6(4)
C1 B6 B11 105.9(6)
C1 B6 B7 58.2(5)
B11 B6 B7 60.8(5)
C1 B6 B10 105.1(6)
B11 B6 B10 60.6(5)
B7 B6 B10 108.2(6)
C1 B6 B5 60.2(5)
B11 B6 B5 108.1(6)
B7 B6 B5 108.3(6)
B10 B6 B5 58.4(5)
C1 B7 B6 59.2(5)
C1 B7 B2 60.5(5)
B6 B7 B2 108.3(6)
C1 B7 B11 105.5(6)
B6 B7 B11 59.2(5)
B2 B7 B11 106.7(6)
C1 B7 B8 107.2(6)
B6 B7 B8 108.1(7)
B2 B7 B8 59.3(5)
B11 B7 B8 60.0(5)
B2 B8 B11 106.3(7)
B2 B8 B7 59.4(5)
B11 B8 B7 59.4(5)
B2 B8 B9 108.3(6)
B11 B8 B9 60.3(5)
B7 B8 B9 108.7(7)
B2 B8 B3 63.9(5)
B11 B8 B3 108.5(7)
B7 B8 B3 112.1(6)
B9 B8 B3 58.6(5)
B3 B9 B4 61.3(5)
B3 B9 B10 109.0(6)
B4 B9 B10 59.6(5)
B3 B9 B8 60.8(5)
B4 B9 B8 108.6(6)
B10 B9 B8 107.0(6)
B3 B9 B11 109.6(6)
B4 B9 B11 108.6(7)
B10 B9 B11 60.1(5)
B8 B9 B11 59.5(5)
B4 B10 B5 64.9(5)
B4 B10 B9 59.7(5)
B5 B10 B9 111.4(6)
B4 B10 B11 108.8(7)
B5 B10 B11 107.9(7)
B9 B10 B11 60.1(5)
B4 B10 B6 112.5(6)
B5 B10 B6 61.1(5)
B9 B10 B6 107.8(6)
B11 B10 B6 57.8(5)
B6 B11 B7 60.0(5)
B6 B11 B8 109.3(7)
B7 B11 B8 60.6(5)
B6 B11 B10 61.6(5)
B7 B11 B10 108.4(7)
B8 B11 B10 107.4(7)
B6 B11 B9 110.7(7)
B7 B11 B9 109.5(7)
B8 B11 B9 60.2(5)
B10 B11 B9 59.8(5)
C3 C2 P1 116.2(7)
C5 C4 P1 114.2(7)
C7 C6 P1 116.1(8)
C16 C11 C12 120.1(8)
C16 C11 Se2 118.1(7)
C12 C11 Se2 121.6(7)
C13 C12 C11 119.4(9)
C12 C13 C14 120.0(9)
C15 C14 C13 121.3(8)
C14 C15 C16 120.1(9)
C11 C16 C15 119.0(8)
C22 C21 C26 120.3(7)
C22 C21 Se1 120.2(6)
C26 C21 Se1 119.5(6)
C23 C22 C21 119.8(8)
C22 C23 C24 121.0(9)
C25 C24 C23 118.4(8)
C24 C25 C26 121.0(8)
C25 C26 C21 119.3(8)

loop_
_geom_bond_atom_site_label_1
_geom_bond_atom_site_label_2
_geom_bond_distance
Pt1 B2 2.178(8)
Pt1 B5 2.195(9)
Pt1 C1 2.230(7)
Pt1 B4 2.231(9)
Pt1 B3 2.278(8)
Pt1 P1 2.330(2)
Pt1 Se1 2.4438(8)
Se1 C21 1.934(8)
Se2 C11 1.936(8)
Se2 B2 1.984(9)
P1 C2 1.807(8)
P1 C4 1.852(9)
P1 C6 1.860(10)
C1 B7 1.679(11)
C1 B6 1.697(12)
C1 B2 1.732(11)
C1 B5 1.766(11)
B2 B8 1.752(12)
B2 B7 1.755(12)
B2 B3 1.876(11)
B3 B9 1.753(13)
B3 B8 1.791(13)
B3 B4 1.797(12)
B4 B10 1.767(13)
B4 B9 1.770(13)
B4 B5 1.897(12)
B5 B10 1.769(12)
B5 B6 1.817(13)
B6 B11 1.738(13)
B6 B7 1.753(13)
B6 B10 1.806(13)
B7 B11 1.765(13)
B7 B8 1.787(12)
B8 B11 1.776(13)
B8 B9 1.788(13)
B9 B10 1.787(12)
B9 B11 1.791(14)
B10 B11 1.790(13)
C2 C3 1.540(11)
C4 C5 1.473(14)
C6 C7 1.429(13)
C11 C16 1.385(12)
C11 C12 1.428(11)
C12 C13 1.345(11)
C13 C14 1.411(13)
C14 C15 1.347(12)
C15 C16 1.403(12)
C21 C22 1.373(11)
C21 C26 1.398(10)
C22 C23 1.368(11)
C23 C24 1.406(11)
C24 C25 1.376(11)
C25 C26 1.381(11)
